data_4304660
loop_
_publ_author_name
'Camino Bartolom\'e'
'Marta Carrasco-Rando'
'Silverio Coco'
'Carlos Cordovilla'
'Jose M. Mart\'in-Alvarez'
'Pablo Espinet'

_publ_contact_author
;
 Jose M. Martin-Alvarez
 Departamento de Quimica Inorganica
 Facultad de Ciencias
 Universidad de Valladolid
 E47005
 Valladolid
 Spain
;
_publ_contact_author_email jmmartin@qi.uva.es
_publ_contact_author_fax '+34 983 423013'
_publ_contact_author_phone '+34 983 423232'
_publ_section_title
;
Luminescent Gold(I) Carbenes from 2-Pyridylisocyanide Complexes: Structural
Consequences of Intramolecular versus Intermolecular Hydrogen-Bonding
Interactions
;
_journal_name_full 'Inorganic Chemistry'
_journal_page_first 1616
_journal_page_last 1624
_journal_paper_doi 10.1021/ic702201e
_journal_volume 47
_journal_year 2008
_chemical_formula_sum 'C19 H17 Au F9 N3'
_chemical_formula_weight 655.32
_chemical_name_systematic
; 
 ? 
;
_space_group_IT_number 15
_symmetry_cell_setting monoclinic
_symmetry_space_group_name_Hall '-C 2yc'
_symmetry_space_group_name_H-M 'C 1 2/c 1'
_atom_sites_solution_hydrogens geom
_atom_sites_solution_primary direct
_atom_sites_solution_secondary difmap
_audit_creation_method SHELXL-97
_cell_angle_alpha 90.00
_cell_angle_beta 94.928(3)
_cell_angle_gamma 90.00
_cell_formula_units_Z 8
_cell_length_a 9.9666(15)
_cell_length_b 15.700(2)
_cell_length_c 27.822(4)
_cell_measurement_temperature 298(2)
_cell_volume 4337.4(11)
_computing_cell_refinement 'Bruker XSCANS'
_computing_data_collection 'Bruker XSCANS'
_computing_data_reduction 'Bruker SHELXTL'
_computing_molecular_graphics 'Bruker SHELXTL'
_computing_publication_material 'Bruker SHELXTL'
_computing_structure_refinement 'SHELXL-97 (Sheldrick, 1997)'
_computing_structure_solution 'SHELXS-97 (Sheldrick, 1990)'
_diffrn_ambient_temperature 298(2)
_diffrn_measured_fraction_theta_full 0.999
_diffrn_measured_fraction_theta_max 0.999
_diffrn_measurement_device_type 'CCD area detector'
_diffrn_measurement_method 'phi and omega scans'
_diffrn_radiation_monochromator graphite
_diffrn_radiation_source 'fine-focus sealed tube'
_diffrn_radiation_type MoK\a
_diffrn_radiation_wavelength 0.71073
_diffrn_reflns_av_R_equivalents 0.0275
_diffrn_reflns_av_sigmaI/netI 0.0249
_diffrn_reflns_limit_h_max 11
_diffrn_reflns_limit_h_min -12
_diffrn_reflns_limit_k_max 18
_diffrn_reflns_limit_k_min 0
_diffrn_reflns_limit_l_max 33
_diffrn_reflns_limit_l_min 0
_diffrn_reflns_number 12277
_diffrn_reflns_theta_full 25.38
_diffrn_reflns_theta_max 25.38
_diffrn_reflns_theta_min 1.47
_exptl_absorpt_coefficient_mu 6.871
_exptl_absorpt_correction_T_max 0.271
_exptl_absorpt_correction_T_min 0.170
_exptl_absorpt_correction_type multi-scan
_exptl_absorpt_process_details '(G.M. Sheldrick, SADABS, 1996)'
_exptl_crystal_colour COLORLESS
_exptl_crystal_density_diffrn 2.007
_exptl_crystal_density_method 'not measured'
_exptl_crystal_description PRISM
_exptl_crystal_F_000 2496
_exptl_crystal_size_max 0.27
_exptl_crystal_size_mid 0.26
_exptl_crystal_size_min 0.19
_refine_diff_density_max 1.303
_refine_diff_density_min -0.675
_refine_diff_density_rms 0.099
_refine_ls_extinction_coef 0.00233(7)
_refine_ls_extinction_expression Fc^*^=kFc[1+0.001xFc^2^\l^3^/sin(2\q)]^-1/4^
_refine_ls_extinction_method SHELXL
_refine_ls_goodness_of_fit_ref 1.022
_refine_ls_hydrogen_treatment constr
_refine_ls_matrix_type full
_refine_ls_number_parameters 292
_refine_ls_number_reflns 3985
_refine_ls_number_restraints 0
_refine_ls_restrained_S_all 1.022
_refine_ls_R_factor_all 0.0288
_refine_ls_R_factor_gt 0.0253
_refine_ls_shift/su_max 0.003
_refine_ls_shift/su_mean 0.000
_refine_ls_structure_factor_coef Fsqd
_refine_ls_weighting_details 'calc w=1/[\s^2^(Fo^2^)+(0.0374P)^2^+16.1408P] where P=(Fo^2^+2Fc^2^)/3'
_refine_ls_weighting_scheme calc
_refine_ls_wR_factor_gt 0.0666
_refine_ls_wR_factor_ref 0.0683
_reflns_number_gt 3604
_reflns_number_total 3985
_reflns_threshold_expression >2sigma(I)
_cod_data_source_file ic702201e-file001_3.cif
_cod_data_source_block 6
_cod_depositor_comments
;
The following automatic conversions were performed:
'_symmetry_cell_setting' value 'Monoclinic' changed to 'monoclinic'
according to '/home/saulius/struct/CIF-dictionaries/cif_core.dic'
dictionary named 'cif_core.dic' version 2.4.1 from 2010-06-29.

Automatic conversion script
Id: cif_fix_enum 1527 2010-12-29 10:47:43Z saulius 
;
_cod_original_cell_volume 4337.3(11)
_cod_database_code 4304660

loop_
_symmetry_equiv_pos_as_xyz
'x, y, z'
'-x, y, -z+1/2'
'x+1/2, y+1/2, z'
'-x+1/2, y+1/2, -z+1/2'
'-x, -y, -z'
'x, -y, z-1/2'
'-x+1/2, -y+1/2, -z'
'x+1/2, -y+1/2, z-1/2'

loop_
_atom_site_label
_atom_site_type_symbol
_atom_site_fract_x
_atom_site_fract_y
_atom_site_fract_z
_atom_site_U_iso_or_equiv
_atom_site_adp_type
_atom_site_occupancy
_atom_site_symmetry_multiplicity
_atom_site_calc_flag
_atom_site_refinement_flags
_atom_site_disorder_assembly
_atom_site_disorder_group
Au1 Au 0.188387(16) 0.940710(10) 0.146220(5) 0.03588(10) Uani 1 1 d . . .
C1 C 0.1791(4) 0.9989(3) 0.07995(15) 0.0362(9) Uani 1 1 d . . .
C2 C 0.2577(5) 0.9742(3) 0.04287(16) 0.0438(10) Uani 1 1 d . . .
C3 C 0.2610(6) 1.0180(4) -0.00016(17) 0.0540(13) Uani 1 1 d . . .
H3 H 0.3163 0.9994 -0.0233 0.065 Uiso 1 1 calc R . .
C4 C 0.1824(6) 1.0889(4) -0.00846(18) 0.0557(14) Uani 1 1 d . . .
C5 C 0.0997(5) 1.1151(3) 0.0256(2) 0.0543(13) Uani 1 1 d . . .
H5 H 0.0448 1.1625 0.0198 0.065 Uiso 1 1 calc R . .
C6 C 0.0979(5) 1.0709(3) 0.06859(18) 0.0432(11) Uani 1 1 d . . .
C7 C 0.3438(7) 0.8969(5) 0.0493(2) 0.0722(18) Uani 1 1 d . . .
F1 F 0.2725(6) 0.8260(3) 0.0545(2) 0.1218(19) Uani 1 1 d . . .
F2 F 0.4291(5) 0.8972(4) 0.08710(17) 0.136(2) Uani 1 1 d . . .
F3 F 0.4165(5) 0.8816(3) 0.01153(14) 0.1082(16) Uani 1 1 d . . .
C8 C 0.1893(8) 1.1408(5) -0.0535(2) 0.084(2) Uani 1 1 d . . .
F4 F -0.0801(4) 1.0465(3) 0.11768(17) 0.0866(13) Uani 1 1 d . . .
F5 F 0.0685(4) 1.1309(3) 0.14506(16) 0.0948(13) Uani 1 1 d . . .
F6 F -0.0698(5) 1.1685(3) 0.0869(2) 0.1235(19) Uani 1 1 d . . .
C9 C 0.0049(5) 1.1037(4) 0.1041(2) 0.0565(13) Uani 1 1 d . . .
F7 F 0.2641(8) 1.2029(4) -0.04905(16) 0.166(3) Uani 1 1 d . . .
F8 F 0.0814(6) 1.1499(5) -0.0777(2) 0.166(3) Uani 1 1 d . . .
F9 F 0.2540(9) 1.0952(5) -0.08720(18) 0.167(3) Uani 1 1 d . . .
C11 C 0.1978(4) 0.8874(3) 0.21378(15) 0.0376(9) Uani 1 1 d . . .
N2 N 0.1406(4) 0.8118(2) 0.22127(12) 0.0394(8) Uani 1 1 d . . .
H2 H 0.1356 0.7956 0.2506 0.047 Uiso 1 1 calc R . .
N3 N -0.0355(4) 0.7270(3) 0.18951(14) 0.0431(9) Uani 1 1 d . . .
C12 C 0.0880(4) 0.7567(3) 0.18395(15) 0.0357(9) Uani 1 1 d . . .
C13 C 0.1624(5) 0.7326(3) 0.14627(14) 0.0436(11) Uani 1 1 d . . .
H13 H 0.2488 0.7538 0.1441 0.052 Uiso 1 1 calc R . .
C14 C 0.1072(6) 0.6776(4) 0.1127(2) 0.0601(14) Uani 1 1 d . . .
H14 H 0.1540 0.6618 0.0866 0.072 Uiso 1 1 calc R . .
C15 C -0.0196(6) 0.6456(4) 0.1178(2) 0.0617(14) Uani 1 1 d . . .
H15 H -0.0594 0.6071 0.0955 0.074 Uiso 1 1 calc R . .
C16 C -0.0855(6) 0.6718(4) 0.1563(2) 0.0553(13) Uani 1 1 d . . .
H16 H -0.1708 0.6496 0.1595 0.066 Uiso 1 1 calc R . .
N1 N 0.2508(4) 0.9284(3) 0.25237(14) 0.0459(9) Uani 1 1 d . . .
C21 C 0.3045(6) 1.0153(4) 0.24862(19) 0.0643(16) Uani 1 1 d . . .
H21A H 0.3330 1.0236 0.2165 0.077 Uiso 1 1 calc R . .
H21B H 0.3831 1.0216 0.2714 0.077 Uiso 1 1 calc R . .
C22 C 0.2051(10) 1.0815(5) 0.2582(3) 0.097(3) Uani 1 1 d . . .
H22A H 0.1290 1.0775 0.2347 0.145 Uiso 1 1 calc R . .
H22B H 0.2456 1.1367 0.2563 0.145 Uiso 1 1 calc R . .
H22C H 0.1759 1.0734 0.2899 0.145 Uiso 1 1 calc R . .
C23 C 0.2592(6) 0.8947(4) 0.30175(16) 0.0595(15) Uani 1 1 d . . .
H23A H 0.1773 0.8637 0.3067 0.071 Uiso 1 1 calc R . .
H23B H 0.2666 0.9417 0.3245 0.071 Uiso 1 1 calc R . .
C24 C 0.3775(9) 0.8370(5) 0.3112(3) 0.096(2) Uani 1 1 d . . .
H24A H 0.3635 0.7861 0.2923 0.144 Uiso 1 1 calc R . .
H24B H 0.3878 0.8224 0.3448 0.144 Uiso 1 1 calc R . .
H24C H 0.4573 0.8654 0.3026 0.144 Uiso 1 1 calc R . .

loop_
_atom_site_aniso_label
_atom_site_aniso_U_11
_atom_site_aniso_U_22
_atom_site_aniso_U_33
_atom_site_aniso_U_23
_atom_site_aniso_U_13
_atom_site_aniso_U_12
Au1 0.04362(13) 0.03937(13) 0.02520(12) 0.00099(6) 0.00610(7) -0.00344(7)
C1 0.038(2) 0.040(2) 0.030(2) 0.0016(17) 0.0031(17) -0.0094(18)
C2 0.048(3) 0.055(3) 0.029(2) -0.001(2) 0.0046(19) -0.007(2)
C3 0.060(3) 0.074(4) 0.028(2) -0.003(2) 0.006(2) -0.014(3)
C4 0.058(3) 0.069(3) 0.038(3) 0.014(2) -0.009(2) -0.024(3)
C5 0.051(3) 0.051(3) 0.058(3) 0.016(2) -0.011(2) -0.010(2)
C6 0.041(2) 0.042(3) 0.046(3) 0.006(2) 0.002(2) -0.0061(19)
C7 0.086(4) 0.085(5) 0.049(3) 0.002(3) 0.026(3) 0.030(4)
F1 0.162(5) 0.064(3) 0.150(5) 0.015(3) 0.073(4) 0.032(3)
F2 0.125(4) 0.208(6) 0.073(3) -0.005(3) -0.006(3) 0.108(4)
F3 0.131(4) 0.134(4) 0.067(2) 0.005(2) 0.053(2) 0.056(3)
C8 0.104(5) 0.107(6) 0.036(3) 0.028(3) -0.013(3) -0.043(4)
F4 0.072(2) 0.085(3) 0.110(3) -0.009(2) 0.049(2) -0.0112(19)
F5 0.088(3) 0.104(3) 0.094(3) -0.048(2) 0.021(2) 0.004(2)
F6 0.128(4) 0.111(4) 0.139(4) 0.048(3) 0.054(3) 0.075(3)
C9 0.052(3) 0.052(3) 0.067(4) 0.004(3) 0.008(3) 0.004(2)
F7 0.287(8) 0.137(4) 0.068(3) 0.044(3) -0.030(4) -0.145(5)
F8 0.133(4) 0.237(7) 0.117(4) 0.126(5) -0.047(4) -0.049(5)
F9 0.282(10) 0.169(6) 0.052(3) 0.030(3) 0.038(4) -0.043(6)
C11 0.040(2) 0.044(3) 0.029(2) 0.0001(18) 0.0077(18) -0.0036(19)
N2 0.054(2) 0.041(2) 0.0237(17) 0.0009(15) 0.0077(15) -0.0079(17)
N3 0.046(2) 0.044(2) 0.040(2) 0.0009(17) 0.0087(17) -0.0065(17)
C12 0.045(2) 0.033(2) 0.029(2) 0.0019(17) 0.0054(18) 0.0007(18)
C13 0.043(2) 0.060(3) 0.029(2) -0.006(2) 0.0092(19) -0.010(2)
C14 0.070(3) 0.063(3) 0.049(3) -0.022(3) 0.015(3) 0.003(3)
C15 0.072(4) 0.055(3) 0.057(3) -0.020(3) 0.002(3) -0.012(3)
C16 0.056(3) 0.057(3) 0.052(3) -0.004(3) 0.006(2) -0.018(3)
N1 0.057(2) 0.052(2) 0.0297(19) 0.0004(16) 0.0048(17) -0.0174(18)
C21 0.086(4) 0.068(4) 0.039(3) -0.001(3) 0.002(3) -0.040(3)
C22 0.154(8) 0.059(4) 0.079(5) -0.020(4) 0.019(5) -0.022(5)
C23 0.088(4) 0.066(4) 0.024(2) 0.000(2) 0.001(2) -0.026(3)
C24 0.132(7) 0.095(6) 0.055(4) 0.008(4) -0.022(4) 0.002(5)

loop_
_atom_type_symbol
_atom_type_description
_atom_type_scat_dispersion_real
_atom_type_scat_dispersion_imag
_atom_type_scat_source
C C 0.0033 0.0016 'International Tables Vol C Tables 4.2.6.8 and 6.1.1.4'
H H 0.0000 0.0000 'International Tables Vol C Tables 4.2.6.8 and 6.1.1.4'
N N 0.0061 0.0033 'International Tables Vol C Tables 4.2.6.8 and 6.1.1.4'
F F 0.0171 0.0103 'International Tables Vol C Tables 4.2.6.8 and 6.1.1.4'
Au Au -2.0133 8.8022 'International Tables Vol C Tables 4.2.6.8 and 6.1.1.4'

loop_
_geom_angle_atom_site_label_1
_geom_angle_atom_site_label_2
_geom_angle_atom_site_label_3
_geom_angle
_geom_angle_site_symmetry_1
_geom_angle_site_symmetry_3
_geom_angle_publ_flag
C11 Au1 C1 177.63(17) . . ?
C2 C1 C6 113.8(4) . . ?
C2 C1 Au1 123.5(3) . . ?
C6 C1 Au1 122.6(3) . . ?
C3 C2 C1 123.7(5) . . ?
C3 C2 C7 116.9(5) . . ?
C1 C2 C7 119.4(4) . . ?
C4 C3 C2 119.6(5) . . ?
C3 C4 C5 119.7(5) . . ?
C3 C4 C8 121.1(6) . . ?
C5 C4 C8 119.2(6) . . ?
C4 C5 C6 120.0(5) . . ?
C5 C6 C1 123.0(5) . . ?
C5 C6 C9 116.8(5) . . ?
C1 C6 C9 120.1(4) . . ?
F2 C7 F1 103.4(6) . . ?
F2 C7 F3 105.9(5) . . ?
F1 C7 F3 105.2(6) . . ?
F2 C7 C2 115.2(6) . . ?
F1 C7 C2 112.7(6) . . ?
F3 C7 C2 113.4(5) . . ?
F7 C8 F8 117.3(8) . . ?
F7 C8 F9 99.5(7) . . ?
F8 C8 F9 97.2(7) . . ?
F7 C8 C4 114.7(5) . . ?
F8 C8 C4 114.9(6) . . ?
F9 C8 C4 110.0(7) . . ?
F4 C9 F6 105.9(5) . . ?
F4 C9 F5 104.3(5) . . ?
F6 C9 F5 105.9(5) . . ?
F4 C9 C6 113.9(5) . . ?
F6 C9 C6 112.6(5) . . ?
F5 C9 C6 113.5(4) . . ?
N1 C11 N2 116.7(4) . . ?
N1 C11 Au1 121.9(3) . . ?
N2 C11 Au1 121.1(3) . . ?
C11 N2 C12 124.2(4) . . ?
C16 N3 C12 116.1(4) . . ?
N3 C12 C13 123.3(4) . . ?
N3 C12 N2 114.5(4) . . ?
C13 C12 N2 122.2(4) . . ?
C14 C13 C12 119.0(4) . . ?
C13 C14 C15 118.9(5) . . ?
C16 C15 C14 118.5(5) . . ?
N3 C16 C15 124.2(5) . . ?
C11 N1 C23 124.9(4) . . ?
C11 N1 C21 121.0(4) . . ?
C23 N1 C21 114.1(4) . . ?
N1 C21 C22 112.7(5) . . ?
N1 C23 C24 111.3(5) . . ?

loop_
_geom_bond_atom_site_label_1
_geom_bond_atom_site_label_2
_geom_bond_distance
_geom_bond_site_symmetry_2
_geom_bond_publ_flag
Au1 C11 2.052(4) . ?
Au1 C1 2.053(4) . ?
C1 C2 1.403(6) . ?
C1 C6 1.410(6) . ?
C2 C3 1.384(7) . ?
C2 C7 1.487(8) . ?
C3 C4 1.369(9) . ?
C4 C5 1.372(8) . ?
C4 C8 1.501(7) . ?
C5 C6 1.384(7) . ?
C6 C9 1.502(7) . ?
C7 F2 1.295(8) . ?
C7 F1 1.337(9) . ?
C7 F3 1.347(6) . ?
C8 F7 1.227(8) . ?
C8 F8 1.228(8) . ?
C8 F9 1.383(11) . ?
F4 C9 1.312(7) . ?
F5 C9 1.327(7) . ?
F6 C9 1.327(7) . ?
C11 N1 1.322(6) . ?
C11 N2 1.341(6) . ?
N2 C12 1.417(5) . ?
N3 C16 1.332(6) . ?
N3 C12 1.337(6) . ?
C12 C13 1.388(6) . ?
C13 C14 1.353(7) . ?
C14 C15 1.378(8) . ?
C15 C16 1.369(8) . ?
N1 C23 1.468(6) . ?
N1 C21 1.473(6) . ?
C21 C22 1.477(11) . ?
C23 C24 1.493(10) . ?

loop_
_cod_related_entry_id
_cod_related_entry_database
_cod_related_entry_code
1 ChemSpider 30660782
